data_4518725
loop_
_publ_author_name
'Heins, Spencer P.'
'Schneider, Patrick E.'
'Speelman, Amy L.'
'Hammes-Schiffer, Sharon'
'Appel, Aaron M.'

_publ_section_title
;
 Electrocatalytic Oxidation of Alcohol with Cobalt Triphosphine Complexes
;
_journal_name_full 'ACS Catalysis'
_journal_page_first 6384
_journal_page_last 6389
_journal_paper_doi 10.1021/acscatal.1c00781
_journal_year 2021
_chemical_formula_moiety 'C38 H39 Co N2 P3, 2(B F4)'
_chemical_formula_sum 'C38 H39 B2 Co F8 N2 P3'
_chemical_formula_weight 849.17
_chemical_name_systematic (bis(acetonitrile))cobalt(bis(diphenylphosphinoethane)phenylphosphine)bis(tetrafluoroborate)
_space_group_crystal_system monoclinic
_space_group_IT_number 9
_space_group_name_Hall 'C -2yc'
_space_group_name_H-M_alt 'C 1 c 1'
_atom_sites_solution_hydrogens geom
_atom_sites_solution_primary dual
_audit_creation_date 2020-03-30
_audit_creation_method
;
Olex2 1.3
(compiled 2020.02.04 svn.rd84adfe8 for OlexSys, GUI svn.r6032)
;
_cell_angle_alpha 90
_cell_angle_beta 121.7050(10)
_cell_angle_gamma 90
_cell_formula_units_Z 4
_cell_length_a 24.1736(7)
_cell_length_b 10.2430(3)
_cell_length_c 18.8716(5)
_cell_measurement_reflns_used 9964
_cell_measurement_temperature 100.0
_cell_measurement_theta_max 28.26
_cell_measurement_theta_min 2.22
_cell_volume 3975.5(2)
_computing_molecular_graphics 'Olex2 1.3 (Dolomanov et al., 2009)'
_computing_publication_material 'Olex2 1.3 (Dolomanov et al., 2009)'
_computing_structure_refinement 'SHELXL 2018/3 (Sheldrick, 2015)'
_computing_structure_solution 'SHELXT 2014/5 (Sheldrick, 2014)'
_diffrn_ambient_temperature 100.0
_diffrn_detector 'Bruker APEX2 area detector'
_diffrn_detector_area_resol_mean 7.9
_diffrn_detector_type 'CCD area detector'
_diffrn_measured_fraction_theta_full 0.995
_diffrn_measured_fraction_theta_max 0.980
_diffrn_measurement_device 'three-circle diffractometer'
_diffrn_measurement_device_type 'Bruker SMART APEX2 area detector'
_diffrn_measurement_method '\w and \f scans'
_diffrn_radiation_monochromator 'mirror optics'
_diffrn_radiation_probe x-ray
_diffrn_radiation_type MoK\a
_diffrn_radiation_wavelength 0.71073
_diffrn_reflns_av_R_equivalents 0.1340
_diffrn_reflns_av_unetI/netI 0.1365
_diffrn_reflns_Laue_measured_fraction_full 0.995
_diffrn_reflns_Laue_measured_fraction_max 0.980
_diffrn_reflns_limit_h_max 32
_diffrn_reflns_limit_h_min -32
_diffrn_reflns_limit_k_max 13
_diffrn_reflns_limit_k_min -13
_diffrn_reflns_limit_l_max 25
_diffrn_reflns_limit_l_min -25
_diffrn_reflns_number 51709
_diffrn_reflns_point_group_measured_fraction_full 0.983
_diffrn_reflns_point_group_measured_fraction_max 0.948
_diffrn_reflns_theta_full 25.242
_diffrn_reflns_theta_max 28.316
_diffrn_reflns_theta_min 2.221
_diffrn_source 'microfocus sealed X-ray tube'
_diffrn_source_type 'Incoatec I\ms'
_exptl_absorpt_coefficient_mu 0.620
_exptl_absorpt_correction_T_max 0.7457
_exptl_absorpt_correction_T_min 0.6771
_exptl_absorpt_correction_type multi-scan
_exptl_absorpt_process_details
'SADABS 2016/2: Krause, L., Herbst-Irmer, R., Sheldrick G.M. & Stalke D., J. Appl. Cryst. 48 (2015) 3-10'
_exptl_crystal_colour 'clear light green'
_exptl_crystal_colour_lustre clear
_exptl_crystal_colour_modifier light
_exptl_crystal_colour_primary green
_exptl_crystal_density_diffrn 1.419
_exptl_crystal_description block
_exptl_crystal_F_000 1740
_exptl_crystal_recrystallization_method 'Crystallized by diffusion of diethylether into acetonitrile'
_exptl_crystal_size_max 0.2
_exptl_crystal_size_mid 0.05
_exptl_crystal_size_min 0.05
_refine_diff_density_max 0.989
_refine_diff_density_min -0.439
_refine_diff_density_rms 0.060
_refine_ls_abs_structure_details
;
 Flack x determined using 2546 quotients [(I+)-(I-)]/[(I+)+(I-)]
 (Parsons, Flack and Wagner, Acta Cryst. B69 (2013) 249-259).
;
_refine_ls_abs_structure_Flack 0.001(6)
_refine_ls_extinction_method none
_refine_ls_goodness_of_fit_ref 1.025
_refine_ls_hydrogen_treatment constr
_refine_ls_matrix_type full
_refine_ls_number_parameters 517
_refine_ls_number_reflns 9407
_refine_ls_number_restraints 2
_refine_ls_restrained_S_all 1.025
_refine_ls_R_factor_all 0.1077
_refine_ls_R_factor_gt 0.0592
_refine_ls_shift/su_max 0.000
_refine_ls_shift/su_mean 0.000
_refine_ls_structure_factor_coef Fsqd
_refine_ls_weighting_details 'w=1/[\s^2^(Fo^2^)+(0.0525P)^2^+0.4125P] where P=(Fo^2^+2Fc^2^)/3'
_refine_ls_weighting_scheme calc
_refine_ls_wR_factor_gt 0.0982
_refine_ls_wR_factor_ref 0.1088
_reflns_Friedel_coverage 0.934
_reflns_Friedel_fraction_full 0.971
_reflns_Friedel_fraction_max 0.917
_reflns_number_gt 6897
_reflns_number_total 9407
_reflns_threshold_expression 'I > 2\s(I)'
_cod_data_source_file cs1c00781_si_003.cif
_cod_data_source_block sphi139_0m_a
_cod_database_code 4518725
_shelx_shelxl_version_number 2018/3
_shelx_space_group_comment
;
The symmetry employed for this shelxl refinement is uniquely defined
by the following loop, which should always be used as a source of
symmetry information in preference to the above space-group names.
They are only intended as comments.
;
_shelx_estimated_absorpt_t_max 0.970
_shelx_estimated_absorpt_t_min 0.886
_olex2_refinement_description
;
1. Fixed Uiso
 At 1.2 times of:
  All C(H) groups, All C(H,H) groups
 At 1.5 times of:
  All C(H,H,H) groups
2. Others
 Sof(F5B)=Sof(F7B)=Sof(F8B)=1-FVAR(1)
 Sof(F5)=Sof(F7)=Sof(F8)=FVAR(1)
3.a Secondary CH2 refined with riding coordinates:
 C1(H1A,H1B), C2(H2A,H2B), C3(H3A,H3B), C4(H4A,H4B)
3.b Aromatic/amide H refined with riding coordinates:
 C8(H8), C6(H6), C7(H7), C9(H9), C00V(H00V), C10(H10), C13(H13), C12(H12),
 C15(H15), C14(H14), C18(H18), C19(H19), C20(H20), C21(H21), C22(H22), C24(H24),
  C25(H25), C26(H26), C27(H27), C28(H28), C30(H30), C31(H31), C32(H32),
 C33(H33), C34(H34)
3.c Idealised Me refined as rotating group:
 C36(H36A,H36B,H36C), C38(H38A,H38B,H38C)
;
_olex2_submission_original_sample_id SPHI139
_olex2_submission_special_instructions 'No special instructions were received'

loop_
_space_group_symop_operation_xyz
'x, y, z'
'x, -y, z+1/2'
'x+1/2, y+1/2, z'
'x+1/2, -y+1/2, z+1/2'

loop_
_atom_site_label
_atom_site_type_symbol
_atom_site_fract_x
_atom_site_fract_y
_atom_site_fract_z
_atom_site_U_iso_or_equiv
_atom_site_adp_type
_atom_site_occupancy
_atom_site_site_symmetry_order
_atom_site_calc_flag
_atom_site_refinement_flags_posn
_atom_site_refinement_flags_adp
_atom_site_refinement_flags_occupancy
_atom_site_disorder_assembly
_atom_site_disorder_group
Co1 Co 0.40285(3) 0.18794(5) 0.53770(3) 0.02804(15) Uani 1 1 d . . . . .
N1 N 0.3107(2) 0.1248(4) 0.4921(3) 0.0350(9) Uani 1 1 d . . . . .
C1 C 0.4413(3) 0.1324(5) 0.7328(3) 0.0381(12) Uani 1 1 d . . . . .
H1A H 0.487792 0.150133 0.773869 0.046 Uiso 1 1 calc R U . . .
H1B H 0.417915 0.130832 0.762880 0.046 Uiso 1 1 calc R U . . .
P1 P 0.41150(6) 0.07010(12) 0.44429(8) 0.0318(3) Uani 1 1 d . . . . .
N2 N 0.3763(2) 0.3470(4) 0.4709(2) 0.0310(9) Uani 1 1 d . . . . .
C2 C 0.4347(3) -0.0001(5) 0.6923(3) 0.0373(12) Uani 1 1 d . . . . .
H2A H 0.389217 -0.031274 0.663999 0.045 Uiso 1 1 calc R U . . .
H2B H 0.463186 -0.065352 0.734552 0.045 Uiso 1 1 calc R U . . .
P2 P 0.45920(6) 0.02536(11) 0.61746(8) 0.0316(3) Uani 1 1 d . . . . .
C3 C 0.4501(3) -0.1256(5) 0.5591(3) 0.0407(12) Uani 1 1 d . . . . .
H3A H 0.492831 -0.152678 0.568535 0.049 Uiso 1 1 calc R U . . .
H3B H 0.433446 -0.196787 0.578309 0.049 Uiso 1 1 calc R U . . .
P3 P 0.40777(6) 0.26410(12) 0.65374(8) 0.0304(3) Uani 1 1 d . . . . .
C4 C 0.4026(3) -0.0996(5) 0.4664(3) 0.0411(12) Uani 1 1 d . . . . .
H4A H 0.357460 -0.115706 0.452114 0.049 Uiso 1 1 calc R U . . .
H4B H 0.411949 -0.158891 0.432572 0.049 Uiso 1 1 calc R U . . .
C8 C 0.6051(3) 0.0930(7) 0.4556(4) 0.0546(17) Uani 1 1 d . . . . .
H8 H 0.644054 0.098723 0.455069 0.066 Uiso 1 1 calc R U . . .
C5 C 0.4889(2) 0.0787(5) 0.4519(3) 0.0344(11) Uani 1 1 d . . . . .
C6 C 0.5152(3) -0.0324(6) 0.4371(3) 0.0456(13) Uani 1 1 d . . . . .
H6 H 0.493773 -0.114295 0.426102 0.055 Uiso 1 1 calc R U . . .
C7 C 0.5735(3) -0.0209(7) 0.4387(4) 0.0556(16) Uani 1 1 d . . . . .
H7 H 0.591069 -0.095564 0.427544 0.067 Uiso 1 1 calc R U . . .
C9 C 0.5813(3) 0.2030(7) 0.4740(4) 0.0530(16) Uani 1 1 d . . . . .
H9 H 0.604621 0.282877 0.487199 0.064 Uiso 1 1 calc R U . . .
C00V C 0.2894(3) 0.0432(6) 0.2997(4) 0.0517(15) Uani 1 1 d . . . . .
H00V H 0.279585 -0.014033 0.331209 0.062 Uiso 1 1 calc R U . . .
C10 C 0.5229(3) 0.1965(5) 0.4730(3) 0.0412(13) Uani 1 1 d . . . . .
H10 H 0.506883 0.271051 0.486511 0.049 Uiso 1 1 calc R U . . .
C11 C 0.3511(3) 0.1001(5) 0.3357(3) 0.0400(13) Uani 1 1 d . . . . .
C13 C 0.3177(3) 0.2084(7) 0.2071(4) 0.0617(19) Uani 1 1 d . . . . .
H13 H 0.327561 0.264045 0.174935 0.074 Uiso 1 1 calc R U . . .
C12 C 0.3645(3) 0.1834(6) 0.2895(3) 0.0449(13) Uani 1 1 d . . . . .
H12 H 0.405909 0.223918 0.314170 0.054 Uiso 1 1 calc R U . . .
C17 C 0.3306(2) 0.3086(5) 0.6431(3) 0.0330(10) Uani 1 1 d . . . . .
C15 C 0.2424(3) 0.0716(8) 0.2169(4) 0.066(2) Uani 1 1 d . . . . .
H15 H 0.200295 0.034073 0.192301 0.080 Uiso 1 1 calc R U . . .
C14 C 0.2564(3) 0.1524(8) 0.1714(4) 0.067(2) Uani 1 1 d . . . . .
H14 H 0.224175 0.170628 0.114977 0.080 Uiso 1 1 calc R U . . .
C18 C 0.3075(3) 0.4342(6) 0.6199(4) 0.0488(14) Uani 1 1 d . . . . .
H18 H 0.330928 0.495971 0.608149 0.059 Uiso 1 1 calc R U . . .
C19 C 0.2495(3) 0.4697(7) 0.6138(4) 0.0571(16) Uani 1 1 d . . . . .
H19 H 0.234141 0.556717 0.598817 0.069 Uiso 1 1 calc R U . . .
C20 C 0.2142(3) 0.3818(6) 0.6289(4) 0.0502(15) Uani 1 1 d . . . . .
H20 H 0.174730 0.407168 0.624412 0.060 Uiso 1 1 calc R U . . .
C21 C 0.2370(3) 0.2557(7) 0.6506(4) 0.0503(14) Uani 1 1 d . . . . .
H21 H 0.212653 0.193644 0.660492 0.060 Uiso 1 1 calc R U . . .
C22 C 0.2947(3) 0.2185(5) 0.6582(4) 0.0462(14) Uani 1 1 d . . . . .
H22 H 0.310018 0.131521 0.673722 0.055 Uiso 1 1 calc R U . . .
C23 C 0.4594(2) 0.4044(4) 0.7070(3) 0.0313(10) Uani 1 1 d . . . . .
C24 C 0.4743(3) 0.4345(5) 0.7870(3) 0.0373(11) Uani 1 1 d . . . . .
H24 H 0.457321 0.382724 0.812999 0.045 Uiso 1 1 calc R U . . .
C25 C 0.5141(3) 0.5406(5) 0.8288(3) 0.0430(13) Uani 1 1 d . . . . .
H25 H 0.524078 0.561829 0.883280 0.052 Uiso 1 1 calc R U . . .
C26 C 0.5392(3) 0.6156(5) 0.7907(3) 0.0462(14) Uani 1 1 d . . . . .
H26 H 0.566453 0.688029 0.819430 0.055 Uiso 1 1 calc R U . . .
C27 C 0.5247(3) 0.5854(5) 0.7115(4) 0.0467(14) Uani 1 1 d . . . . .
H27 H 0.542309 0.636364 0.685839 0.056 Uiso 1 1 calc R U . . .
C28 C 0.4844(3) 0.4802(5) 0.6694(3) 0.0370(12) Uani 1 1 d . . . . .
H28 H 0.473785 0.460111 0.614497 0.044 Uiso 1 1 calc R U . . .
C29 C 0.5451(2) 0.0587(4) 0.6820(3) 0.0336(11) Uani 1 1 d . . . . .
C30 C 0.5695(3) 0.1818(5) 0.6836(4) 0.0412(12) Uani 1 1 d . . . . .
H30 H 0.541028 0.248378 0.648275 0.049 Uiso 1 1 calc R U . . .
C31 C 0.6352(3) 0.2088(6) 0.7365(5) 0.0595(17) Uani 1 1 d . . . . .
H31 H 0.651423 0.293586 0.737281 0.071 Uiso 1 1 calc R U . . .
C32 C 0.6766(3) 0.1137(7) 0.7874(5) 0.070(2) Uani 1 1 d . . . . .
H32 H 0.721359 0.132862 0.823969 0.085 Uiso 1 1 calc R U . . .
C33 C 0.6533(3) -0.0116(8) 0.7859(5) 0.0681(19) Uani 1 1 d . . . . .
H33 H 0.682038 -0.078844 0.820236 0.082 Uiso 1 1 calc R U . . .
C34 C 0.5878(3) -0.0357(6) 0.7335(4) 0.0547(17) Uani 1 1 d . . . . .
H34 H 0.571545 -0.120316 0.733079 0.066 Uiso 1 1 calc R U . . .
C35 C 0.3633(2) 0.4340(4) 0.4276(3) 0.0302(10) Uani 1 1 d . . . . .
C36 C 0.3469(3) 0.5443(5) 0.3712(4) 0.0460(13) Uani 1 1 d . . . . .
H36A H 0.386453 0.593207 0.386352 0.069 Uiso 1 1 calc R U . . .
H36B H 0.316219 0.601677 0.375289 0.069 Uiso 1 1 calc R U . . .
H36C H 0.326874 0.512307 0.313880 0.069 Uiso 1 1 calc R U . . .
C37 C 0.2573(3) 0.1043(5) 0.4684(3) 0.0378(12) Uani 1 1 d . . . . .
C38 C 0.1890(3) 0.0805(7) 0.4373(5) 0.0598(17) Uani 1 1 d . . . . .
H38A H 0.162239 0.122416 0.382818 0.090 Uiso 1 1 calc R U . . .
H38B H 0.177961 0.116789 0.476398 0.090 Uiso 1 1 calc R U . . .
H38C H 0.180697 -0.013695 0.431695 0.090 Uiso 1 1 calc R U . . .
B1 B 0.5571(3) 0.6118(7) 0.5309(4) 0.0430(15) Uani 1 1 d . . . . .
F6 F 0.58048(16) 0.6956(3) 0.5981(2) 0.0519(9) Uani 1 1 d . . . . .
F5 F 0.5721(7) 0.4925(7) 0.5623(6) 0.113(6) Uani 0.593(18) 1 d . . P A 1
F7 F 0.5834(6) 0.6491(14) 0.4831(7) 0.087(5) Uani 0.593(18) 1 d . . P A 1
F8 F 0.4921(4) 0.6263(11) 0.4809(7) 0.061(3) Uani 0.593(18) 1 d . . P A 1
F5B F 0.5175(10) 0.5017(14) 0.5312(11) 0.096(7) Uani 0.407(18) 1 d . . P A 2
F7B F 0.6030(5) 0.5545(17) 0.5208(8) 0.066(5) Uani 0.407(18) 1 d . . P A 2
F8B F 0.5088(12) 0.6733(17) 0.4605(9) 0.101(7) Uani 0.407(18) 1 d . . P A 2
B2 B 0.7653(4) 0.2501(8) 0.4709(5) 0.061(2) Uani 1 1 d . . . B 2
F1 F 0.7126(3) 0.2761(6) 0.4794(4) 0.116(2) Uani 1 1 d . . . B 2
F2 F 0.75504(19) 0.2997(4) 0.3976(2) 0.0726(12) Uani 1 1 d . . . B 2
F3 F 0.8160(3) 0.3108(7) 0.5357(3) 0.131(3) Uani 1 1 d . . . B 2
F4 F 0.7688(3) 0.1204(5) 0.4688(3) 0.114(2) Uani 1 1 d . . . B 2

loop_
_atom_site_aniso_label
_atom_site_aniso_U_11
_atom_site_aniso_U_22
_atom_site_aniso_U_33
_atom_site_aniso_U_23
_atom_site_aniso_U_13
_atom_site_aniso_U_12
Co1 0.0248(3) 0.0289(3) 0.0287(3) -0.0027(3) 0.0128(3) -0.0058(3)
N1 0.027(2) 0.041(2) 0.036(2) -0.0087(18) 0.015(2) -0.0078(18)
C1 0.037(3) 0.044(3) 0.030(3) 0.002(2) 0.015(3) -0.007(2)
P1 0.0250(6) 0.0357(6) 0.0314(7) -0.0065(5) 0.0125(6) -0.0042(5)
N2 0.028(2) 0.037(2) 0.023(2) -0.0066(17) 0.0101(18) -0.0053(17)
C2 0.032(3) 0.036(2) 0.043(3) 0.009(2) 0.019(3) -0.006(2)
P2 0.0287(7) 0.0273(5) 0.0378(7) 0.0007(5) 0.0167(6) -0.0062(5)
C3 0.044(3) 0.033(2) 0.045(3) -0.003(2) 0.023(3) -0.006(2)
P3 0.0283(7) 0.0346(6) 0.0273(6) -0.0018(5) 0.0138(6) -0.0058(5)
C4 0.037(3) 0.033(2) 0.048(3) -0.007(2) 0.019(3) -0.007(2)
C8 0.036(3) 0.088(5) 0.041(3) 0.025(3) 0.021(3) 0.018(3)
C5 0.024(3) 0.047(3) 0.024(2) 0.005(2) 0.006(2) 0.001(2)
C6 0.028(3) 0.062(3) 0.037(3) -0.006(3) 0.011(3) 0.007(3)
C7 0.034(3) 0.082(5) 0.047(4) 0.003(3) 0.019(3) 0.014(3)
C9 0.031(3) 0.069(4) 0.047(3) 0.030(3) 0.013(3) -0.005(3)
C00V 0.029(3) 0.065(4) 0.046(3) -0.021(3) 0.010(3) 0.006(3)
C10 0.030(3) 0.049(3) 0.043(3) 0.020(2) 0.018(3) 0.003(2)
C11 0.027(3) 0.049(3) 0.037(3) -0.013(2) 0.012(3) 0.009(2)
C13 0.051(4) 0.093(5) 0.033(3) 0.001(3) 0.016(3) 0.038(4)
C12 0.038(3) 0.063(3) 0.030(3) 0.001(2) 0.014(3) 0.022(3)
C17 0.026(3) 0.049(3) 0.022(2) -0.003(2) 0.011(2) -0.007(2)
C15 0.034(4) 0.088(5) 0.054(4) -0.031(4) 0.008(3) 0.017(3)
C14 0.047(4) 0.090(5) 0.038(3) -0.012(3) 0.005(3) 0.038(4)
C18 0.032(3) 0.059(3) 0.046(3) 0.016(3) 0.014(3) 0.007(3)
C19 0.035(3) 0.066(4) 0.061(4) 0.019(3) 0.019(3) 0.012(3)
C20 0.031(3) 0.078(4) 0.038(3) 0.004(3) 0.016(3) 0.009(3)
C21 0.038(3) 0.067(4) 0.055(4) -0.003(3) 0.031(3) -0.008(3)
C22 0.047(4) 0.042(3) 0.065(4) 0.000(3) 0.040(3) -0.003(2)
C23 0.025(3) 0.033(2) 0.029(3) -0.0011(18) 0.010(2) -0.0008(19)
C24 0.039(3) 0.043(3) 0.028(3) -0.003(2) 0.016(2) -0.005(2)
C25 0.055(4) 0.040(3) 0.027(3) -0.006(2) 0.017(3) -0.007(3)
C26 0.059(4) 0.033(2) 0.035(3) -0.004(2) 0.017(3) -0.012(2)
C27 0.062(4) 0.032(2) 0.043(3) -0.002(2) 0.025(3) -0.014(3)
C28 0.044(3) 0.033(2) 0.027(3) -0.0043(19) 0.013(2) -0.009(2)
C29 0.031(3) 0.031(2) 0.039(3) 0.0008(19) 0.018(2) -0.005(2)
C30 0.030(3) 0.036(2) 0.055(4) 0.006(2) 0.021(3) -0.003(2)
C31 0.034(3) 0.048(3) 0.088(5) -0.003(3) 0.026(4) -0.013(3)
C32 0.032(4) 0.077(5) 0.080(5) -0.012(4) 0.015(4) -0.010(3)
C33 0.037(4) 0.082(5) 0.067(5) 0.015(4) 0.015(4) 0.013(3)
C34 0.037(3) 0.044(3) 0.077(5) 0.023(3) 0.026(3) 0.006(3)
C35 0.028(3) 0.031(2) 0.031(3) -0.0024(19) 0.015(2) -0.006(2)
C36 0.054(4) 0.038(3) 0.045(3) 0.006(2) 0.025(3) -0.007(3)
C37 0.033(3) 0.040(3) 0.043(3) -0.007(2) 0.022(3) -0.008(2)
C38 0.034(3) 0.068(4) 0.076(5) -0.005(3) 0.027(4) -0.007(3)
B1 0.029(3) 0.054(4) 0.044(4) -0.011(3) 0.018(3) -0.004(3)
F6 0.0433(19) 0.070(2) 0.047(2) -0.0178(16) 0.0269(17) -0.0145(17)
F5 0.107(11) 0.032(4) 0.113(8) -0.007(4) -0.002(7) 0.009(4)
F7 0.092(7) 0.116(10) 0.089(7) -0.058(7) 0.073(6) -0.051(7)
F8 0.034(4) 0.079(7) 0.059(6) -0.015(5) 0.016(4) -0.004(4)
F5B 0.120(15) 0.107(10) 0.097(12) -0.042(9) 0.083(12) -0.066(10)
F7B 0.033(5) 0.106(12) 0.072(8) -0.044(8) 0.036(6) -0.020(6)
F8B 0.137(18) 0.079(10) 0.047(7) -0.017(7) 0.020(9) 0.015(10)
B2 0.058(5) 0.075(5) 0.047(4) -0.009(4) 0.026(4) -0.037(4)
F1 0.121(5) 0.128(4) 0.157(5) -0.015(4) 0.112(4) -0.024(4)
F2 0.061(3) 0.099(3) 0.046(2) 0.004(2) 0.020(2) -0.041(2)
F3 0.112(4) 0.236(7) 0.054(3) -0.059(4) 0.050(3) -0.123(5)
F4 0.183(6) 0.082(3) 0.072(3) 0.028(3) 0.064(4) 0.032(4)

loop_
_atom_type_symbol
_atom_type_description
_atom_type_scat_dispersion_real
_atom_type_scat_dispersion_imag
_atom_type_scat_source
C C 0.0033 0.0016 'International Tables Vol C Tables 4.2.6.8 and 6.1.1.4'
H H 0.0000 0.0000 'International Tables Vol C Tables 4.2.6.8 and 6.1.1.4'
B B 0.0013 0.0007 'International Tables Vol C Tables 4.2.6.8 and 6.1.1.4'
Co Co 0.3494 0.9721 'International Tables Vol C Tables 4.2.6.8 and 6.1.1.4'
F F 0.0171 0.0103 'International Tables Vol C Tables 4.2.6.8 and 6.1.1.4'
N N 0.0061 0.0033 'International Tables Vol C Tables 4.2.6.8 and 6.1.1.4'
P P 0.1023 0.0942 'International Tables Vol C Tables 4.2.6.8 and 6.1.1.4'

loop_
_geom_angle_atom_site_label_1
_geom_angle_atom_site_label_2
_geom_angle_atom_site_label_3
_geom_angle
_geom_angle_site_symmetry_1
_geom_angle_site_symmetry_3
_geom_angle_publ_flag
N1 Co1 P1 91.74(12) . . ?
N1 Co1 P2 101.43(13) . . ?
N1 Co1 P3 90.45(12) . . ?
P1 Co1 P3 165.48(5) . . ?
N2 Co1 N1 94.41(17) . . ?
N2 Co1 P1 94.44(12) . . ?
N2 Co1 P2 163.68(13) . . ?
N2 Co1 P3 99.71(12) . . ?
P2 Co1 P1 81.27(5) . . ?
P2 Co1 P3 84.22(5) . . ?
C37 N1 Co1 171.6(4) . . ?
H1A C1 H1B 108.0 . . ?
C2 C1 H1A 109.4 . . ?
C2 C1 H1B 109.4 . . ?
C2 C1 P3 111.0(4) . . ?
P3 C1 H1A 109.4 . . ?
P3 C1 H1B 109.4 . . ?
C4 P1 Co1 105.21(18) . . ?
C5 P1 Co1 115.74(17) . . ?
C5 P1 C4 105.7(3) . . ?
C5 P1 C11 105.6(2) . . ?
C11 P1 Co1 116.53(16) . . ?
C11 P1 C4 107.3(3) . . ?
C35 N2 Co1 173.0(4) . . ?
C1 C2 H2A 110.6 . . ?
C1 C2 H2B 110.6 . . ?
C1 C2 P2 105.8(3) . . ?
H2A C2 H2B 108.7 . . ?
P2 C2 H2A 110.6 . . ?
P2 C2 H2B 110.6 . . ?
C2 P2 Co1 107.85(17) . . ?
C2 P2 C3 111.1(2) . . ?
C3 P2 Co1 113.18(18) . . ?
C29 P2 Co1 113.68(16) . . ?
C29 P2 C2 103.5(2) . . ?
C29 P2 C3 107.2(2) . . ?
P2 C3 H3A 110.0 . . ?
P2 C3 H3B 110.0 . . ?
H3A C3 H3B 108.3 . . ?
C4 C3 P2 108.6(3) . . ?
C4 C3 H3A 110.0 . . ?
C4 C3 H3B 110.0 . . ?
C1 P3 Co1 107.80(18) . . ?
C17 P3 Co1 116.57(16) . . ?
C17 P3 C1 105.1(2) . . ?
C23 P3 Co1 118.51(16) . . ?
C23 P3 C1 104.3(2) . . ?
C23 P3 C17 103.2(2) . . ?
P1 C4 H4A 110.0 . . ?
P1 C4 H4B 110.0 . . ?
C3 C4 P1 108.6(3) . . ?
C3 C4 H4A 110.0 . . ?
C3 C4 H4B 110.0 . . ?
H4A C4 H4B 108.3 . . ?
C7 C8 H8 119.7 . . ?
C7 C8 C9 120.6(6) . . ?
C9 C8 H8 119.7 . . ?
C6 C5 P1 120.4(4) . . ?
C10 C5 P1 119.8(4) . . ?
C10 C5 C6 119.8(5) . . ?
C5 C6 H6 120.5 . . ?
C7 C6 C5 119.1(6) . . ?
C7 C6 H6 120.5 . . ?
C8 C7 C6 121.3(6) . . ?
C8 C7 H7 119.3 . . ?
C6 C7 H7 119.3 . . ?
C8 C9 H9 119.9 . . ?
C8 C9 C10 120.2(6) . . ?
C10 C9 H9 119.9 . . ?
C11 C00V H00V 120.4 . . ?
C15 C00V H00V 120.4 . . ?
C15 C00V C11 119.3(7) . . ?
C5 C10 C9 118.9(5) . . ?
C5 C10 H10 120.6 . . ?
C9 C10 H10 120.6 . . ?
C00V C11 P1 119.9(5) . . ?
C12 C11 P1 120.3(4) . . ?
C12 C11 C00V 119.7(6) . . ?
C12 C13 H13 119.9 . . ?
C12 C13 C14 120.2(7) . . ?
C14 C13 H13 119.9 . . ?
C11 C12 C13 120.1(6) . . ?
C11 C12 H12 119.9 . . ?
C13 C12 H12 119.9 . . ?
C18 C17 P3 119.2(4) . . ?
C18 C17 C22 119.3(5) . . ?
C22 C17 P3 121.4(4) . . ?
C00V C15 H15 119.7 . . ?
C14 C15 C00V 120.6(7) . . ?
C14 C15 H15 119.7 . . ?
C13 C14 H14 120.0 . . ?
C15 C14 C13 120.1(6) . . ?
C15 C14 H14 120.0 . . ?
C17 C18 H18 120.3 . . ?
C17 C18 C19 119.5(6) . . ?
C19 C18 H18 120.3 . . ?
C18 C19 H19 119.3 . . ?
C20 C19 C18 121.4(6) . . ?
C20 C19 H19 119.3 . . ?
C19 C20 H20 120.6 . . ?
C19 C20 C21 118.8(5) . . ?
C21 C20 H20 120.6 . . ?
C20 C21 H21 119.5 . . ?
C22 C21 C20 121.0(6) . . ?
C22 C21 H21 119.5 . . ?
C17 C22 H22 120.0 . . ?
C21 C22 C17 120.0(5) . . ?
C21 C22 H22 120.0 . . ?
C24 C23 P3 119.1(4) . . ?
C28 C23 P3 121.1(4) . . ?
C28 C23 C24 119.9(4) . . ?
C23 C24 H24 120.1 . . ?
C25 C24 C23 119.8(5) . . ?
C25 C24 H24 120.1 . . ?
C24 C25 H25 120.0 . . ?
C24 C25 C26 119.9(5) . . ?
C26 C25 H25 120.0 . . ?
C25 C26 H26 119.8 . . ?
C27 C26 C25 120.3(5) . . ?
C27 C26 H26 119.8 . . ?
C26 C27 H27 120.2 . . ?
C26 C27 C28 119.7(5) . . ?
C28 C27 H27 120.2 . . ?
C23 C28 C27 120.4(5) . . ?
C23 C28 H28 119.8 . . ?
C27 C28 H28 119.8 . . ?
C30 C29 P2 120.9(4) . . ?
C34 C29 P2 120.9(4) . . ?
C34 C29 C30 118.2(5) . . ?
C29 C30 H30 119.7 . . ?
C29 C30 C31 120.7(5) . . ?
C31 C30 H30 119.7 . . ?
C30 C31 H31 119.9 . . ?
C32 C31 C30 120.1(6) . . ?
C32 C31 H31 119.9 . . ?
C31 C32 H32 119.8 . . ?
C31 C32 C33 120.3(6) . . ?
C33 C32 H32 119.8 . . ?
C32 C33 H33 120.8 . . ?
C34 C33 C32 118.5(6) . . ?
C34 C33 H33 120.8 . . ?
C29 C34 C33 122.2(6) . . ?
C29 C34 H34 118.9 . . ?
C33 C34 H34 118.9 . . ?
N2 C35 C36 179.1(6) . . ?
C35 C36 H36A 109.5 . . ?
C35 C36 H36B 109.5 . . ?
C35 C36 H36C 109.5 . . ?
H36A C36 H36B 109.5 . . ?
H36A C36 H36C 109.5 . . ?
H36B C36 H36C 109.5 . . ?
N1 C37 C38 178.9(7) . . ?
C37 C38 H38A 109.5 . . ?
C37 C38 H38B 109.5 . . ?
C37 C38 H38C 109.5 . . ?
H38A C38 H38B 109.5 . . ?
H38A C38 H38C 109.5 . . ?
H38B C38 H38C 109.5 . . ?
F6 B1 F7 108.4(6) . . ?
F6 B1 F5B 115.0(7) . . ?
F5 B1 F6 106.2(7) . . ?
F5 B1 F7 115.4(9) . . ?
F5 B1 F8 111.0(8) . . ?
F8 B1 F6 109.8(6) . . ?
F8 B1 F7 105.9(8) . . ?
F7B B1 F6 115.4(6) . . ?
F7B B1 F5B 104.4(9) . . ?
F7B B1 F8B 113.8(11) . . ?
F8B B1 F6 109.4(8) . . ?
F8B B1 F5B 97.5(12) . . ?
F2 B2 F1 110.9(7) . . ?
F3 B2 F1 104.9(7) . . ?
F3 B2 F2 110.1(5) . . ?
F4 B2 F1 105.7(6) . . ?
F4 B2 F2 108.7(6) . . ?
F4 B2 F3 116.4(8) . . ?

loop_
_geom_bond_atom_site_label_1
_geom_bond_atom_site_label_2
_geom_bond_distance
_geom_bond_site_symmetry_2
_geom_bond_publ_flag
Co1 N1 2.026(4) . ?
Co1 P1 2.2350(13) . ?
Co1 N2 1.951(4) . ?
Co1 P2 2.1769(14) . ?
Co1 P3 2.2682(13) . ?
N1 C37 1.143(6) . ?
C1 H1A 0.9900 . ?
C1 H1B 0.9900 . ?
C1 C2 1.524(7) . ?
C1 P3 1.853(5) . ?
P1 C4 1.827(5) . ?
P1 C5 1.801(5) . ?
P1 C11 1.812(6) . ?
N2 C35 1.136(6) . ?
C2 H2A 0.9900 . ?
C2 H2B 0.9900 . ?
C2 P2 1.814(5) . ?
P2 C3 1.844(5) . ?
P2 C29 1.805(5) . ?
C3 H3A 0.9900 . ?
C3 H3B 0.9900 . ?
C3 C4 1.528(8) . ?
P3 C17 1.825(5) . ?
P3 C23 1.821(5) . ?
C4 H4A 0.9900 . ?
C4 H4B 0.9900 . ?
C8 H8 0.9500 . ?
C8 C7 1.338(9) . ?
C8 C9 1.389(9) . ?
C5 C6 1.402(7) . ?
C5 C10 1.396(7) . ?
C6 H6 0.9500 . ?
C6 C7 1.398(8) . ?
C7 H7 0.9500 . ?
C9 H9 0.9500 . ?
C9 C10 1.403(8) . ?
C00V H00V 0.9500 . ?
C00V C11 1.400(8) . ?
C00V C15 1.396(9) . ?
C10 H10 0.9500 . ?
C11 C12 1.375(8) . ?
C13 H13 0.9500 . ?
C13 C12 1.382(8) . ?
C13 C14 1.390(11) . ?
C12 H12 0.9500 . ?
C17 C18 1.379(8) . ?
C17 C22 1.395(7) . ?
C15 H15 0.9500 . ?
C15 C14 1.358(11) . ?
C14 H14 0.9500 . ?
C18 H18 0.9500 . ?
C18 C19 1.393(8) . ?
C19 H19 0.9500 . ?
C19 C20 1.369(9) . ?
C20 H20 0.9500 . ?
C20 C21 1.379(9) . ?
C21 H21 0.9500 . ?
C21 C22 1.378(8) . ?
C22 H22 0.9500 . ?
C23 C24 1.390(7) . ?
C23 C28 1.386(7) . ?
C24 H24 0.9500 . ?
C24 C25 1.389(7) . ?
C25 H25 0.9500 . ?
C25 C26 1.391(8) . ?
C26 H26 0.9500 . ?
C26 C27 1.380(8) . ?
C27 H27 0.9500 . ?
C27 C28 1.390(7) . ?
C28 H28 0.9500 . ?
C29 C30 1.384(6) . ?
C29 C34 1.375(7) . ?
C30 H30 0.9500 . ?
C30 C31 1.389(8) . ?
C31 H31 0.9500 . ?
C31 C32 1.363(10) . ?
C32 H32 0.9500 . ?
C32 C33 1.395(10) . ?
C33 H33 0.9500 . ?
C33 C34 1.379(9) . ?
C34 H34 0.9500 . ?
C35 C36 1.458(7) . ?
C36 H36A 0.9800 . ?
C36 H36B 0.9800 . ?
C36 H36C 0.9800 . ?
C37 C38 1.452(8) . ?
C38 H38A 0.9800 . ?
C38 H38B 0.9800 . ?
C38 H38C 0.9800 . ?
B1 F6 1.382(7) . ?
B1 F5 1.323(10) . ?
B1 F7 1.402(11) . ?
B1 F8 1.350(11) . ?
B1 F5B 1.481(13) . ?
B1 F7B 1.355(11) . ?
B1 F8B 1.377(17) . ?
B2 F1 1.391(10) . ?
B2 F2 1.368(8) . ?
B2 F3 1.345(8) . ?
B2 F4 1.334(10) . ?

loop_
_geom_torsion_atom_site_label_1
_geom_torsion_atom_site_label_2
_geom_torsion_atom_site_label_3
_geom_torsion_atom_site_label_4
_geom_torsion
_geom_torsion_site_symmetry_1
_geom_torsion_site_symmetry_2
_geom_torsion_site_symmetry_3
_geom_torsion_site_symmetry_4
_geom_torsion_publ_flag
Co1 P1 C4 C3 -51.8(4) . . . . ?
Co1 P1 C5 C6 142.5(4) . . . . ?
Co1 P1 C5 C10 -37.3(5) . . . . ?
Co1 P1 C11 C00V -80.2(4) . . . . ?
Co1 P1 C11 C12 96.7(4) . . . . ?
Co1 P2 C3 C4 -1.4(4) . . . . ?
Co1 P2 C29 C30 5.4(5) . . . . ?
Co1 P2 C29 C34 -177.5(4) . . . . ?
Co1 P3 C17 C18 -89.2(4) . . . . ?
Co1 P3 C17 C22 91.1(4) . . . . ?
Co1 P3 C23 C24 -166.0(4) . . . . ?
Co1 P3 C23 C28 13.5(5) . . . . ?
C1 C2 P2 Co1 -52.7(4) . . . . ?
C1 C2 P2 C3 -177.3(3) . . . . ?
C1 C2 P2 C29 68.0(4) . . . . ?
C1 P3 C17 C18 151.5(4) . . . . ?
C1 P3 C17 C22 -28.2(5) . . . . ?
C1 P3 C23 C24 -46.2(5) . . . . ?
C1 P3 C23 C28 133.3(4) . . . . ?
P1 C5 C6 C7 176.3(4) . . . . ?
P1 C5 C10 C9 -176.4(4) . . . . ?
P1 C11 C12 C13 -178.5(4) . . . . ?
C2 C1 P3 Co1 -19.4(4) . . . . ?
C2 C1 P3 C17 105.6(4) . . . . ?
C2 C1 P3 C23 -146.2(4) . . . . ?
C2 P2 C3 C4 120.1(4) . . . . ?
C2 P2 C29 C30 -111.2(5) . . . . ?
C2 P2 C29 C34 65.8(5) . . . . ?
P2 C3 C4 P1 32.9(5) . . . . ?
P2 C29 C30 C31 176.7(5) . . . . ?
P2 C29 C34 C33 -177.4(5) . . . . ?
C3 P2 C29 C30 131.3(5) . . . . ?
C3 P2 C29 C34 -51.6(5) . . . . ?
P3 C1 C2 P2 44.1(4) . . . . ?
P3 C17 C18 C19 -178.3(5) . . . . ?
P3 C17 C22 C21 179.2(5) . . . . ?
P3 C23 C24 C25 179.5(4) . . . . ?
P3 C23 C28 C27 -178.8(4) . . . . ?
C4 P1 C5 C6 26.5(5) . . . . ?
C4 P1 C5 C10 -153.2(4) . . . . ?
C4 P1 C11 C00V 37.4(5) . . . . ?
C4 P1 C11 C12 -145.7(4) . . . . ?
C8 C9 C10 C5 -1.1(8) . . . . ?
C5 P1 C4 C3 71.2(4) . . . . ?
C5 P1 C11 C00V 149.8(4) . . . . ?
C5 P1 C11 C12 -33.3(5) . . . . ?
C5 C6 C7 C8 1.3(9) . . . . ?
C6 C5 C10 C9 3.8(8) . . . . ?
C7 C8 C9 C10 -1.5(9) . . . . ?
C9 C8 C7 C6 1.4(10) . . . . ?
C00V C11 C12 C13 -1.6(8) . . . . ?
C00V C15 C14 C13 -0.5(9) . . . . ?
C10 C5 C6 C7 -3.9(8) . . . . ?
C11 P1 C4 C3 -176.5(4) . . . . ?
C11 P1 C5 C6 -87.0(5) . . . . ?
C11 P1 C5 C10 93.2(4) . . . . ?
C11 C00V C15 C14 0.7(9) . . . . ?
C12 C13 C14 C15 -0.8(9) . . . . ?
C17 P3 C23 C24 63.4(5) . . . . ?
C17 P3 C23 C28 -117.1(4) . . . . ?
C17 C18 C19 C20 -1.2(10) . . . . ?
C15 C00V C11 P1 177.3(4) . . . . ?
C15 C00V C11 C12 0.4(8) . . . . ?
C14 C13 C12 C11 1.8(8) . . . . ?
C18 C17 C22 C21 -0.6(9) . . . . ?
C18 C19 C20 C21 0.1(10) . . . . ?
C19 C20 C21 C22 0.8(10) . . . . ?
C20 C21 C22 C17 -0.6(10) . . . . ?
C22 C17 C18 C19 1.4(9) . . . . ?
C23 P3 C17 C18 42.5(5) . . . . ?
C23 P3 C17 C22 -137.2(4) . . . . ?
C23 C24 C25 C26 -0.4(8) . . . . ?
C24 C23 C28 C27 0.7(8) . . . . ?
C24 C25 C26 C27 0.1(9) . . . . ?
C25 C26 C27 C28 0.6(9) . . . . ?
C26 C27 C28 C23 -1.0(9) . . . . ?
C28 C23 C24 C25 0.0(8) . . . . ?
C29 P2 C3 C4 -127.5(4) . . . . ?
C29 C30 C31 C32 0.2(10) . . . . ?
C30 C29 C34 C33 -0.3(10) . . . . ?
C30 C31 C32 C33 0.8(12) . . . . ?
C31 C32 C33 C34 -1.5(12) . . . . ?
C32 C33 C34 C29 1.2(11) . . . . ?
C34 C29 C30 C31 -0.4(9) . . . . ?
